data_7232932
loop_
_publ_author_name
'Wang, Li-Na'
'Zhang, Yan-Hong'
'Jiang, Shuang'
'Liu, Zi-Zhong'

_publ_section_title
;
 Three coordination polymers based on
 3-(3&#x2032;,5&#x2032;-dicarboxylphenoxy)phthalic acid and auxiliary
 N-donor ligands: syntheses, structures, and highly selective sensing for
 nitro explosives and Fe3+ ions
;
_journal_issue 31
_journal_name_full CrystEngComm
_journal_page_first 4557
_journal_paper_doi 10.1039/C9CE00542K
_journal_volume 21
_journal_year 2019
_chemical_formula_sum 'C26 H16 Cd N2 O9'
_chemical_formula_weight 612.81
_space_group_IT_number 15
_space_group_name_Hall '-C 2yc'
_space_group_name_H-M_alt 'C 1 2/c 1'
_symmetry_cell_setting monoclinic
_symmetry_space_group_name_Hall '-C 2yc'
_symmetry_space_group_name_H-M 'C 1 2/c 1'
_atom_sites_solution_hydrogens geom
_atom_sites_solution_primary direct
_atom_sites_solution_secondary difmap
_audit_creation_method SHELXL-97
_audit_update_record
;
2018-12-13 deposited with the CCDC.    2019-06-17 downloaded from the CCDC.
;
_cell_angle_alpha 90.00
_cell_angle_beta 120.286(2)
_cell_angle_gamma 90.00
_cell_formula_units_Z 8
_cell_length_a 30.4083(18)
_cell_length_b 11.8333(7)
_cell_length_c 15.7632(9)
_cell_measurement_reflns_used 9376
_cell_measurement_temperature 293(2)
_cell_measurement_theta_max 28.35
_cell_measurement_theta_min 2.89
_cell_volume 4897.9(5)
_computing_structure_refinement 'SHELXL-97 (Sheldrick, 1997)'
_computing_structure_solution 'SHELXS-97 (Sheldrick, 1990)'
_diffrn_ambient_temperature 293(2)
_diffrn_measured_fraction_theta_full 0.995
_diffrn_measured_fraction_theta_max 0.995
_diffrn_measurement_device_type 'Bruker D8 VENTURE'
_diffrn_measurement_method '\f and \w scans'
_diffrn_radiation_monochromator graphite
_diffrn_radiation_source 'fine-focus sealed tube'
_diffrn_radiation_type MoK\a
_diffrn_radiation_wavelength 0.71073
_diffrn_reflns_av_R_equivalents 0.0229
_diffrn_reflns_av_sigmaI/netI 0.0103
_diffrn_reflns_limit_h_max 40
_diffrn_reflns_limit_h_min -40
_diffrn_reflns_limit_k_max 15
_diffrn_reflns_limit_k_min -15
_diffrn_reflns_limit_l_max 21
_diffrn_reflns_limit_l_min -20
_diffrn_reflns_number 79087
_diffrn_reflns_theta_full 28.37
_diffrn_reflns_theta_max 28.37
_diffrn_reflns_theta_min 2.67
_exptl_absorpt_coefficient_mu 0.951
_exptl_absorpt_correction_T_max 0.746
_exptl_absorpt_correction_T_min 0.649
_exptl_absorpt_correction_type none
_exptl_crystal_density_diffrn 1.662
_exptl_crystal_density_method 'not measured'
_exptl_crystal_description prism
_exptl_crystal_F_000 2448
_refine_diff_density_max 0.414
_refine_diff_density_min -0.618
_refine_diff_density_rms 0.065
_refine_ls_extinction_method none
_refine_ls_goodness_of_fit_ref 1.092
_refine_ls_hydrogen_treatment mixed
_refine_ls_matrix_type full
_refine_ls_number_parameters 350
_refine_ls_number_reflns 6097
_refine_ls_number_restraints 0
_refine_ls_restrained_S_all 1.092
_refine_ls_R_factor_all 0.0303
_refine_ls_R_factor_gt 0.0252
_refine_ls_shift/su_max 0.002
_refine_ls_shift/su_mean 0.000
_refine_ls_structure_factor_coef Fsqd
_refine_ls_weighting_details 'calc w=1/[\s^2^(Fo^2^)+(0.0291P)^2^+7.7775P] where P=(Fo^2^+2Fc^2^)/3'
_refine_ls_weighting_scheme calc
_refine_ls_wR_factor_gt 0.0630
_refine_ls_wR_factor_ref 0.0660
_reflns_number_gt 5360
_reflns_number_total 6097
_reflns_threshold_expression >2sigma(I)
_cod_data_source_file c9ce00542k2.cif
_cod_data_source_block mo_180625a_0m-auto
_cod_depositor_comments
;
The following automatic conversions were performed:

'_symmetry_cell_setting' value 'Monoclinic' changed to 'monoclinic'
according to
/home/data/users/saulius/crontab/automatic-downloads/rss-feeds/RSC/lib/dictionaries/cif_core.dic
dictionary named 'cif_core.dic' version 2.4.2 from 2011-04-26.

Automatic conversion script
Id: cif_fix_values 4973 2017-02-22 13:04:09Z antanas 

 Adding full bibliography for 7232930--7232932.cif.
;
_cod_original_sg_symbol_H-M C2/c
_cod_database_code 7232932

loop_
_symmetry_equiv_pos_as_xyz
'x, y, z'
'-x, y, -z+1/2'
'x+1/2, y+1/2, z'
'-x+1/2, y+1/2, -z+1/2'
'-x, -y, -z'
'x, -y, z-1/2'
'-x+1/2, -y+1/2, -z'
'x+1/2, -y+1/2, z-1/2'

loop_
_atom_site_label
_atom_site_type_symbol
_atom_site_fract_x
_atom_site_fract_y
_atom_site_fract_z
_atom_site_U_iso_or_equiv
_atom_site_adp_type
_atom_site_occupancy
_atom_site_symmetry_multiplicity
_atom_site_calc_flag
_atom_site_refinement_flags
C16 C 0.28869(7) -0.16355(17) 0.44840(15) 0.0316(4) Uani 1 1 d .
Cd1 Cd 0.480047(4) 0.002389(9) 0.344849(9) 0.02091(5) Uani 1 1 d .
O1 O 0.54977(5) -0.02622(13) 0.49555(11) 0.0355(3) Uani 1 1 d .
O2 O 0.55455(5) 0.04062(12) 0.32030(9) 0.0266(3) Uani 1 1 d .
O3 O 0.40671(6) -0.01249(12) 0.34569(11) 0.0327(3) Uani 1 1 d .
O4 O 0.67473(5) 0.10025(12) 0.38426(10) 0.0293(3) Uani 1 1 d .
O5 O 0.75896(6) 0.13360(15) 0.18691(12) 0.0425(4) Uani 1 1 d .
H5 H 0.7739(11) 0.149(3) 0.155(2) 0.064 Uiso 1 1 d .
O6 O 0.82023(8) 0.00406(16) 0.24413(16) 0.0568(5) Uani 1 1 d .
O7 O 0.80437(6) -0.21035(13) 0.59462(11) 0.0425(4) Uani 1 1 d .
O8 O 0.60731(6) -0.10491(12) 0.37101(10) 0.0363(3) Uani 1 1 d .
N1 N 0.47985(6) 0.80165(13) 0.34834(12) 0.0301(4) Uani 1 1 d .
N2 N 0.48120(6) 0.20030(13) 0.35973(12) 0.0296(3) Uani 1 1 d .
O9 O 0.84144(7) -0.24233(16) 0.50691(13) 0.0544(5) Uani 1 1 d .
H9 H 0.8535 -0.2960 0.5447 0.082 Uiso 1 1 calc R
C1 C 0.41228(7) -0.01324(13) 0.43045(14) 0.0220(3) Uani 1 1 d .
C2 C 0.52326(9) 0.2602(2) 0.3960(2) 0.0593(8) Uani 1 1 d .
H2 H 0.5541 0.2219 0.4225 0.071 Uiso 1 1 calc R
C3 C 0.52428(9) 0.3772(2) 0.3971(2) 0.0603(9) Uani 1 1 d .
H3 H 0.5553 0.4148 0.4244 0.072 Uiso 1 1 calc R
C4 C 0.47997(7) 0.43807(15) 0.35844(15) 0.0287(4) Uani 1 1 d .
C5 C 0.43575(9) 0.37467(19) 0.3208(3) 0.0628(9) Uani 1 1 d .
H5A H 0.4043 0.4107 0.2940 0.075 Uiso 1 1 calc R
C6 C 0.43819(9) 0.25786(19) 0.3231(3) 0.0587(8) Uani 1 1 d .
H6 H 0.4079 0.2176 0.2974 0.070 Uiso 1 1 calc R
C7 C 0.47976(7) 0.56380(15) 0.35600(15) 0.0295(4) Uani 1 1 d .
C8 C 0.43473(8) 0.62568(16) 0.30871(17) 0.0339(4) Uani 1 1 d .
H8 H 0.4035 0.5886 0.2786 0.041 Uiso 1 1 calc R
C9 C 0.43642(8) 0.74276(16) 0.30646(16) 0.0326(4) Uani 1 1 d .
H9A H 0.4058 0.7822 0.2742 0.039 Uiso 1 1 calc R
C10 C 0.52297(8) 0.74255(19) 0.3953(2) 0.0517(7) Uani 1 1 d .
H10 H 0.5536 0.7819 0.4263 0.062 Uiso 1 1 calc R
C11 C 0.52454(8) 0.62592(19) 0.4003(2) 0.0531(7) Uani 1 1 d .
H11 H 0.5557 0.5890 0.4336 0.064 Uiso 1 1 calc R
C12 C 0.36988(6) -0.06539(14) 0.44021(12) 0.0202(3) Uani 1 1 d .
C13 C 0.63249(6) 0.05583(13) 0.47328(12) 0.0185(3) Uani 1 1 d .
C14 C 0.33197(7) -0.12399(15) 0.36013(13) 0.0261(4) Uani 1 1 d .
H14 H 0.3338 -0.1306 0.3032 0.031 Uiso 1 1 calc R
C15 C 0.29151(7) -0.17265(17) 0.36386(15) 0.0318(4) Uani 1 1 d .
H15 H 0.2664 -0.2113 0.3097 0.038 Uiso 1 1 calc R
H16 H 0.2606(9) -0.195(2) 0.4515(17) 0.038 Uiso 1 1 d .
C17 C 0.59515(7) -0.00906(14) 0.38244(13) 0.0212(3) Uani 1 1 d .
C18 C 0.67355(7) 0.10623(15) 0.47154(13) 0.0233(3) Uani 1 1 d .
C19 C 0.71564(7) 0.04382(16) 0.38819(13) 0.0245(3) Uani 1 1 d .
C20 C 0.72804(7) 0.07326(16) 0.31773(13) 0.0255(4) Uani 1 1 d .
H20 H 0.7093 0.1281 0.2710 0.031 Uiso 1 1 calc R
C21 C 0.76882(7) 0.01990(17) 0.31775(14) 0.0282(4) Uani 1 1 d .
C22 C 0.78557(8) 0.05054(19) 0.24630(16) 0.0342(4) Uani 1 1 d .
C23 C 0.79588(8) -0.06412(18) 0.38558(15) 0.0318(4) Uani 1 1 d .
H23 H 0.8228 -0.1003 0.3846 0.038 Uiso 1 1 calc R
C24 C 0.78263(7) -0.09393(16) 0.45485(14) 0.0296(4) Uani 1 1 d .
C25 C 0.74266(7) -0.03960(17) 0.45690(14) 0.0287(4) Uani 1 1 d .
H25 H 0.7341 -0.0590 0.5039 0.034 Uiso 1 1 calc R
C26 C 0.81033(8) -0.18647(17) 0.52611(15) 0.0318(4) Uani 1 1 d .

loop_
_atom_site_aniso_label
_atom_site_aniso_U_11
_atom_site_aniso_U_22
_atom_site_aniso_U_33
_atom_site_aniso_U_23
_atom_site_aniso_U_13
_atom_site_aniso_U_12
C16 0.0295(9) 0.0328(10) 0.0383(10) -0.0013(8) 0.0214(8) -0.0097(8)
Cd1 0.02281(7) 0.01505(7) 0.02672(8) 0.00136(4) 0.01387(6) -0.00097(4)
O1 0.0261(7) 0.0434(8) 0.0334(7) 0.0049(6) 0.0124(6) -0.0101(6)
O2 0.0216(6) 0.0316(7) 0.0249(6) 0.0020(5) 0.0105(5) 0.0064(5)
O3 0.0368(7) 0.0402(8) 0.0325(7) -0.0027(6) 0.0259(6) -0.0073(6)
O4 0.0281(6) 0.0396(8) 0.0288(7) 0.0078(6) 0.0206(6) 0.0074(6)
O5 0.0549(10) 0.0489(9) 0.0416(9) 0.0098(7) 0.0375(8) 0.0073(8)
O6 0.0554(11) 0.0731(14) 0.0700(13) 0.0215(9) 0.0523(11) 0.0196(9)
O7 0.0593(10) 0.0409(8) 0.0397(8) 0.0112(7) 0.0341(8) 0.0190(7)
O8 0.0409(8) 0.0255(7) 0.0333(7) -0.0059(6) 0.0117(6) 0.0094(6)
N1 0.0305(8) 0.0163(7) 0.0426(9) 0.0035(6) 0.0178(8) -0.0004(6)
N2 0.0338(9) 0.0174(7) 0.0404(9) -0.0006(6) 0.0207(8) 0.0005(6)
O9 0.0659(11) 0.0610(11) 0.0553(10) 0.0249(9) 0.0448(10) 0.0394(9)
C1 0.0239(8) 0.0172(7) 0.0304(9) 0.0039(6) 0.0176(7) 0.0038(6)
C2 0.0316(11) 0.0186(10) 0.103(2) -0.0021(11) 0.0155(13) 0.0040(8)
C3 0.0280(11) 0.0191(10) 0.107(2) -0.0054(12) 0.0146(13) -0.0025(8)
C4 0.0319(10) 0.0152(8) 0.0412(10) -0.0001(7) 0.0201(9) 0.0009(7)
C5 0.0309(11) 0.0210(10) 0.129(3) 0.0015(13) 0.0352(15) 0.0029(9)
C6 0.0348(12) 0.0194(10) 0.119(2) -0.0010(12) 0.0362(14) -0.0029(9)
C7 0.0321(10) 0.0164(8) 0.0419(11) 0.0006(7) 0.0200(9) -0.0001(7)
C8 0.0275(9) 0.0177(8) 0.0491(12) 0.0008(8) 0.0140(9) -0.0025(7)
C9 0.0300(10) 0.0188(8) 0.0430(11) 0.0038(8) 0.0139(9) 0.0015(7)
C10 0.0285(11) 0.0200(10) 0.093(2) 0.0032(11) 0.0211(12) -0.0031(8)
C11 0.0277(11) 0.0197(10) 0.097(2) 0.0061(11) 0.0203(12) 0.0023(8)
C12 0.0217(8) 0.0171(7) 0.0255(8) 0.0006(6) 0.0146(7) 0.0009(6)
C13 0.0190(7) 0.0157(7) 0.0229(8) 0.0023(6) 0.0122(6) 0.0031(6)
C14 0.0304(9) 0.0260(9) 0.0261(9) -0.0030(7) 0.0174(7) -0.0029(7)
C15 0.0318(10) 0.0311(10) 0.0321(10) -0.0073(8) 0.0158(8) -0.0113(8)
C17 0.0214(8) 0.0230(8) 0.0223(8) 0.0016(6) 0.0133(7) 0.0015(6)
C18 0.0250(8) 0.0237(8) 0.0274(9) 0.0036(7) 0.0178(7) 0.0022(6)
C19 0.0247(8) 0.0261(8) 0.0282(9) -0.0008(7) 0.0174(7) -0.0016(7)
C20 0.0263(8) 0.0273(9) 0.0263(9) 0.0008(7) 0.0158(7) -0.0020(7)
C21 0.0303(9) 0.0325(9) 0.0298(9) -0.0012(7) 0.0211(8) -0.0024(7)
C22 0.0374(10) 0.0388(11) 0.0370(10) -0.0001(9) 0.0267(9) -0.0031(9)
C23 0.0326(10) 0.0354(10) 0.0354(10) 0.0011(8) 0.0231(9) 0.0044(8)
C24 0.0323(9) 0.0293(9) 0.0310(9) 0.0018(7) 0.0188(8) 0.0039(7)
C25 0.0351(10) 0.0299(9) 0.0308(9) 0.0037(8) 0.0237(8) 0.0025(8)
C26 0.0357(10) 0.0312(10) 0.0326(10) 0.0021(8) 0.0203(8) 0.0076(8)

loop_
_atom_type_symbol
_atom_type_description
_atom_type_scat_dispersion_real
_atom_type_scat_dispersion_imag
_atom_type_scat_source
C C 0.0033 0.0016 'International Tables Vol C Tables 4.2.6.8 and 6.1.1.4'
H H 0.0000 0.0000 'International Tables Vol C Tables 4.2.6.8 and 6.1.1.4'
N N 0.0061 0.0033 'International Tables Vol C Tables 4.2.6.8 and 6.1.1.4'
O O 0.0106 0.0060 'International Tables Vol C Tables 4.2.6.8 and 6.1.1.4'
Cd Cd -0.8075 1.2024 'International Tables Vol C Tables 4.2.6.8 and 6.1.1.4'

loop_
_geom_angle_atom_site_label_1
_geom_angle_atom_site_label_2
_geom_angle_atom_site_label_3
_geom_angle
_geom_angle_site_symmetry_1
_geom_angle_site_symmetry_3
C18 C16 C15 119.46(17) 5_656 .
C18 C16 H16 119.8(14) 5_656 .
C15 C16 H16 120.7(14) . .
O3 Cd1 O1 112.82(5) . .
O3 Cd1 O2 97.65(5) . 2_655
O1 Cd1 O2 149.53(5) . 2_655
O3 Cd1 N2 92.43(5) . .
O1 Cd1 N2 94.87(6) . .
O2 Cd1 N2 83.84(5) 2_655 .
O3 Cd1 N1 84.68(5) . 1_545
O1 Cd1 N1 80.73(6) . 1_545
O2 Cd1 N1 102.54(5) 2_655 1_545
N2 Cd1 N1 173.28(6) . 1_545
O3 Cd1 O2 170.60(5) . .
O1 Cd1 O2 75.57(5) . .
O2 Cd1 O2 74.08(5) 2_655 .
N2 Cd1 O2 82.38(5) . .
N1 Cd1 O2 101.28(5) 1_545 .
C1 O1 Cd1 149.02(13) 5_656 .
C17 O2 Cd1 119.51(11) . 2_655
C17 O2 Cd1 113.44(11) . .
Cd1 O2 Cd1 101.77(5) 2_655 .
C1 O3 Cd1 113.86(12) . .
C19 O4 C18 116.69(14) . .
C22 O5 H5 105(2) . .
C10 N1 C9 116.80(18) . .
C10 N1 Cd1 121.60(13) . 1_565
C9 N1 Cd1 121.55(12) . 1_565
C2 N2 C6 116.33(19) . .
C2 N2 Cd1 122.89(14) . .
C6 N2 Cd1 120.52(14) . .
C26 O9 H9 109.5 . .
O1 C1 O3 123.79(17) 5_656 .
O1 C1 C12 119.63(16) 5_656 .
O3 C1 C12 116.57(16) . .
N2 C2 C3 123.8(2) . .
N2 C2 H2 118.1 . .
C3 C2 H2 118.1 . .
C4 C3 C2 120.6(2) . .
C4 C3 H3 119.7 . .
C2 C3 H3 119.7 . .
C3 C4 C5 115.48(19) . .
C3 C4 C7 121.85(18) . .
C5 C4 C7 122.67(17) . .
C6 C5 C4 120.1(2) . .
C6 C5 H5A 119.9 . .
C4 C5 H5A 119.9 . .
N2 C6 C5 123.7(2) . .
N2 C6 H6 118.2 . .
C5 C6 H6 118.2 . .
C11 C7 C8 116.22(18) . .
C11 C7 C4 121.77(17) . .
C8 C7 C4 122.02(17) . .
C9 C8 C7 119.99(18) . .
C9 C8 H8 120.0 . .
C7 C8 H8 120.0 . .
N1 C9 C8 123.24(18) . .
N1 C9 H9A 118.4 . .
C8 C9 H9A 118.4 . .
N1 C10 C11 123.5(2) . .
N1 C10 H10 118.3 . .
C11 C10 H10 118.3 . .
C10 C11 C7 120.2(2) . .
C10 C11 H11 119.9 . .
C7 C11 H11 119.9 . .
C14 C12 C13 119.72(15) . 5_656
C14 C12 C1 118.17(15) . .
C13 C12 C1 122.11(15) 5_656 .
C18 C13 C12 117.93(15) . 5_656
C18 C13 C17 116.73(14) . .
C12 C13 C17 125.29(14) 5_656 .
C15 C14 C12 121.04(17) . .
C15 C14 H14 119.5 . .
C12 C14 H14 119.5 . .
C16 C15 C14 119.77(17) . .
C16 C15 H15 120.1 . .
C14 C15 H15 120.1 . .
O8 C17 O2 124.04(17) . .
O8 C17 C13 117.87(15) . .
O2 C17 C13 117.98(15) . .
C16 C18 O4 120.16(16) 5_656 .
C16 C18 C13 122.08(16) 5_656 .
O4 C18 C13 117.73(16) . .
C20 C19 O4 116.38(16) . .
C20 C19 C25 120.76(16) . .
O4 C19 C25 122.85(15) . .
C19 C20 C21 119.24(17) . .
C19 C20 H20 120.4 . .
C21 C20 H20 120.4 . .
C23 C21 C20 120.53(17) . .
C23 C21 C22 117.35(17) . .
C20 C21 C22 122.12(18) . .
O6 C22 O5 123.60(19) . .
O6 C22 C21 123.1(2) . .
O5 C22 C21 113.32(17) . .
C21 C23 C24 119.65(18) . .
C21 C23 H23 120.2 . .
C24 C23 H23 120.2 . .
C23 C24 C25 120.36(18) . .
C23 C24 C26 120.18(17) . .
C25 C24 C26 119.44(17) . .
C19 C25 C24 119.43(17) . .
C19 C25 H25 120.3 . .
C24 C25 H25 120.3 . .
O7 C26 O9 122.50(19) . .
O7 C26 C24 124.09(18) . .
O9 C26 C24 113.40(17) . .

loop_
_geom_bond_atom_site_label_1
_geom_bond_atom_site_label_2
_geom_bond_distance
_geom_bond_site_symmetry_2
C16 C18 1.382(3) 5_656
C16 C15 1.382(3) .
C16 H16 0.96(2) .
Cd1 O3 2.2438(14) .
Cd1 O1 2.2744(14) .
Cd1 O2 2.3079(13) 2_655
Cd1 N2 2.3522(16) .
Cd1 N1 2.3761(16) 1_545
Cd1 O2 2.5241(13) .
O1 C1 1.246(2) 5_656
O2 C17 1.269(2) .
O2 Cd1 2.3079(13) 2_655
O3 C1 1.259(2) .
O4 C19 1.386(2) .
O4 C18 1.396(2) .
O5 C22 1.316(3) .
O5 H5 0.85(3) .
O6 C22 1.205(3) .
O7 C26 1.215(2) .
O8 C17 1.234(2) .
N1 C10 1.333(3) .
N1 C9 1.336(2) .
N1 Cd1 2.3762(16) 1_565
N2 C2 1.314(3) .
N2 C6 1.322(3) .
O9 C26 1.308(2) .
O9 H9 0.8200 .
C1 O1 1.246(2) 5_656
C1 C12 1.506(2) .
C2 C3 1.384(3) .
C2 H2 0.9300 .
C3 C4 1.370(3) .
C3 H3 0.9300 .
C4 C5 1.385(3) .
C4 C7 1.488(3) .
C5 C6 1.384(3) .
C5 H5A 0.9300 .
C6 H6 0.9300 .
C7 C11 1.387(3) .
C7 C8 1.392(3) .
C8 C9 1.388(3) .
C8 H8 0.9300 .
C9 H9A 0.9300 .
C10 C11 1.382(3) .
C10 H10 0.9300 .
C11 H11 0.9300 .
C12 C14 1.391(2) .
C12 C13 1.406(2) 5_656
C13 C18 1.396(2) .
C13 C12 1.406(2) 5_656
C13 C17 1.513(2) .
C14 C15 1.386(3) .
C14 H14 0.9300 .
C15 H15 0.9300 .
C18 C16 1.382(3) 5_656
C19 C20 1.385(2) .
C19 C25 1.387(3) .
C20 C21 1.391(3) .
C20 H20 0.9300 .
C21 C23 1.386(3) .
C21 C22 1.496(3) .
C23 C24 1.387(3) .
C23 H23 0.9300 .
C24 C25 1.390(3) .
C24 C26 1.489(3) .
C25 H25 0.9300 .

loop_
_geom_torsion_atom_site_label_1
_geom_torsion_atom_site_label_2
_geom_torsion_atom_site_label_3
_geom_torsion_atom_site_label_4
_geom_torsion
_geom_torsion_site_symmetry_1
_geom_torsion_site_symmetry_4
O3 Cd1 O1 C1 -107.8(3) . 5_656
O2 Cd1 O1 C1 73.0(3) 2_655 5_656
N2 Cd1 O1 C1 -13.1(3) . 5_656
N1 Cd1 O1 C1 172.0(3) 1_545 5_656
O2 Cd1 O1 C1 67.7(3) . 5_656
O3 Cd1 O2 C17 178.6(3) . .
O1 Cd1 O2 C17 24.60(12) . .
O2 Cd1 O2 C17 -152.61(11) 2_655 .
N2 Cd1 O2 C17 121.66(12) . .
N1 Cd1 O2 C17 -52.63(13) 1_545 .
O3 Cd1 O2 Cd1 -51.7(3) . 2_655
O1 Cd1 O2 Cd1 154.31(6) . 2_655
O2 Cd1 O2 Cd1 -22.91(7) 2_655 2_655
N2 Cd1 O2 Cd1 -108.64(6) . 2_655
N1 Cd1 O2 Cd1 77.07(6) 1_545 2_655
O1 Cd1 O3 C1 12.80(13) . .
O2 Cd1 O3 C1 -167.62(12) 2_655 .
N2 Cd1 O3 C1 -83.52(12) . .
N1 Cd1 O3 C1 90.40(12) 1_545 .
O2 Cd1 O3 C1 -139.7(3) . .
O3 Cd1 N2 C2 156.3(2) . .
O1 Cd1 N2 C2 43.2(2) . .
O2 Cd1 N2 C2 -106.3(2) 2_655 .
N1 Cd1 N2 C2 91.9(5) 1_545 .
O2 Cd1 N2 C2 -31.6(2) . .
O3 Cd1 N2 C6 -29.9(2) . .
O1 Cd1 N2 C6 -143.0(2) . .
O2 Cd1 N2 C6 67.6(2) 2_655 .
N1 Cd1 N2 C6 -94.3(5) 1_545 .
O2 Cd1 N2 C6 142.3(2) . .
Cd1 O3 C1 O1 22.4(2) . 5_656
Cd1 O3 C1 C12 -157.69(11) . .
C6 N2 C2 C3 -0.2(5) . .
Cd1 N2 C2 C3 173.8(3) . .
N2 C2 C3 C4 -0.5(6) . .
C2 C3 C4 C5 0.9(5) . .
C2 C3 C4 C7 -178.2(3) . .
C3 C4 C5 C6 -0.6(5) . .
C7 C4 C5 C6 178.5(3) . .
C2 N2 C6 C5 0.6(5) . .
Cd1 N2 C6 C5 -173.6(3) . .
C4 C5 C6 N2 -0.2(6) . .
C3 C4 C7 C11 -5.7(3) . .
C5 C4 C7 C11 175.3(3) . .
C3 C4 C7 C8 173.9(2) . .
C5 C4 C7 C8 -5.1(3) . .
C11 C7 C8 C9 1.1(3) . .
C4 C7 C8 C9 -178.6(2) . .
C10 N1 C9 C8 -1.0(3) . .
Cd1 N1 C9 C8 -178.62(17) 1_565 .
C7 C8 C9 N1 -0.2(4) . .
C9 N1 C10 C11 1.5(4) . .
Cd1 N1 C10 C11 179.1(2) 1_565 .
N1 C10 C11 C7 -0.6(5) . .
C8 C7 C11 C10 -0.7(4) . .
C4 C7 C11 C10 179.0(3) . .
O1 C1 C12 C14 -170.25(17) 5_656 .
O3 C1 C12 C14 9.8(2) . .
O1 C1 C12 C13 10.2(2) 5_656 5_656
O3 C1 C12 C13 -169.76(16) . 5_656
C13 C12 C14 C15 0.5(3) 5_656 .
C1 C12 C14 C15 -179.11(17) . .
C18 C16 C15 C14 -0.2(3) 5_656 .
C12 C14 C15 C16 -0.3(3) . .
Cd1 O2 C17 O8 -30.6(2) 2_655 .
Cd1 O2 C17 O8 89.49(19) . .
Cd1 O2 C17 C13 145.52(12) 2_655 .
Cd1 O2 C17 C13 -94.42(15) . .
C18 C13 C17 O8 78.5(2) . .
C12 C13 C17 O8 -98.9(2) 5_656 .
C18 C13 C17 O2 -97.83(19) . .
C12 C13 C17 O2 84.8(2) 5_656 .
C19 O4 C18 C16 63.6(2) . 5_656
C19 O4 C18 C13 -118.38(17) . .
C12 C13 C18 C16 0.4(3) 5_656 5_656
C17 C13 C18 C16 -177.17(17) . 5_656
C12 C13 C18 O4 -177.60(15) 5_656 .
C17 C13 C18 O4 4.8(2) . .
C18 O4 C19 C20 -155.85(16) . .
C18 O4 C19 C25 25.5(3) . .
O4 C19 C20 C21 179.86(17) . .
C25 C19 C20 C21 -1.4(3) . .
C19 C20 C21 C23 1.9(3) . .
C19 C20 C21 C22 -177.64(18) . .
C23 C21 C22 O6 1.7(3) . .
C20 C21 C22 O6 -178.7(2) . .
C23 C21 C22 O5 -177.77(19) . .
C20 C21 C22 O5 1.8(3) . .
C20 C21 C23 C24 -1.0(3) . .
C22 C21 C23 C24 178.56(19) . .
C21 C23 C24 C25 -0.4(3) . .
C21 C23 C24 C26 178.10(19) . .
C20 C19 C25 C24 0.1(3) . .
O4 C19 C25 C24 178.71(17) . .
C23 C24 C25 C19 0.8(3) . .
C26 C24 C25 C19 -177.67(19) . .
C23 C24 C26 O7 172.7(2) . .
C25 C24 C26 O7 -8.8(3) . .
C23 C24 C26 O9 -8.7(3) . .
C25 C24 C26 O9 169.8(2) . .
